data_4106830
loop_
_publ_author_name
'Dongwon Shin'
'Renatus W. Sinkeldam'
'Yitzhak Tor'

_publ_section_title
;
 Emissive RNA Alphabet
;
_journal_name_full 'Journal of the American Chemical Society'
_journal_page_first 14912
_journal_page_last 14915
_journal_paper_doi 10.1021/ja206095a
_journal_volume 133
_journal_year 2011
_chemical_formula_sum 'C11 H13 N3 O4 S'
_chemical_formula_weight 283.30
_chemical_name_systematic
; 
 ? 
;
_space_group_IT_number 19
_symmetry_cell_setting orthorhombic
_symmetry_space_group_name_Hall 'P 2ac 2ab'
_symmetry_space_group_name_H-M 'P 21 21 21'
_atom_sites_solution_hydrogens geom
_atom_sites_solution_primary direct
_atom_sites_solution_secondary difmap
_audit_creation_method SHELXL-97
_cell_angle_alpha 90.00
_cell_angle_beta 90.00
_cell_angle_gamma 90.00
_cell_formula_units_Z 4
_cell_length_a 4.6980(2)
_cell_length_b 11.4175(4)
_cell_length_c 22.0983(8)
_cell_measurement_reflns_used 2789
_cell_measurement_temperature 100(2)
_cell_measurement_theta_max 69.11
_cell_measurement_theta_min 4.00
_cell_volume 1185.34(8)
_computing_cell_refinement 'Bruker SAINT'
_computing_data_collection 'Bruker APEX2'
_computing_data_reduction 'Bruker SAINT'
_computing_molecular_graphics 'Bruker SHELXTL'
_computing_publication_material 'Bruker SHELXTL'
_computing_structure_refinement 'SHELXL-97 (Sheldrick, 2008)'
_computing_structure_solution 'SHELXS-97 (Sheldrick, 2008)'
_diffrn_ambient_temperature 100(2)
_diffrn_measured_fraction_theta_full 0.985
_diffrn_measured_fraction_theta_max 0.962
_diffrn_measurement_device_type 'Bruker APEX CCD'
_diffrn_measurement_method '\f and \w scans'
_diffrn_radiation_monochromator none
_diffrn_radiation_source 'rotating anode'
_diffrn_radiation_type CuK\a
_diffrn_radiation_wavelength 1.54178
_diffrn_reflns_av_R_equivalents 0.0199
_diffrn_reflns_av_sigmaI/netI 0.0262
_diffrn_reflns_limit_h_max 5
_diffrn_reflns_limit_h_min -5
_diffrn_reflns_limit_k_max 13
_diffrn_reflns_limit_k_min -7
_diffrn_reflns_limit_l_max 26
_diffrn_reflns_limit_l_min -25
_diffrn_reflns_number 4292
_diffrn_reflns_theta_full 65.00
_diffrn_reflns_theta_max 69.27
_diffrn_reflns_theta_min 4.00
_exptl_absorpt_coefficient_mu 2.599
_exptl_absorpt_correction_T_max 0.9499
_exptl_absorpt_correction_T_min 0.7811
_exptl_absorpt_correction_type multi-scan
_exptl_absorpt_process_details SADABS
_exptl_crystal_colour colourless
_exptl_crystal_density_diffrn 1.588
_exptl_crystal_description Needle
_exptl_crystal_F_000 592
_exptl_crystal_size_max 0.10
_exptl_crystal_size_mid 0.03
_exptl_crystal_size_min 0.02
_refine_diff_density_max 0.237
_refine_diff_density_min -0.178
_refine_diff_density_rms 0.052
_refine_ls_abs_structure_details 'Flack H D (1983), Acta Cryst. A39, 876-881'
_refine_ls_abs_structure_Flack -0.01(2)
_refine_ls_extinction_method none
_refine_ls_goodness_of_fit_ref 1.036
_refine_ls_hydrogen_treatment constr
_refine_ls_matrix_type full
_refine_ls_number_parameters 175
_refine_ls_number_reflns 1982
_refine_ls_number_restraints 0
_refine_ls_restrained_S_all 1.036
_refine_ls_R_factor_all 0.0313
_refine_ls_R_factor_gt 0.0289
_refine_ls_shift/su_max 0.001
_refine_ls_shift/su_mean 0.000
_refine_ls_structure_factor_coef Fsqd
_refine_ls_weighting_details 'calc w=1/[\s^2^(Fo^2^)+(0.0494P)^2^+0.3535P] where P=(Fo^2^+2Fc^2^)/3'
_refine_ls_weighting_scheme calc
_refine_ls_wR_factor_gt 0.0731
_refine_ls_wR_factor_ref 0.0751
_reflns_number_gt 1893
_reflns_number_total 1982
_reflns_threshold_expression >2sigma(I)
_cod_data_source_file ja206095a_si_005.cif
_cod_data_source_block Tor60
_cod_database_code 4106830

loop_
_symmetry_equiv_pos_as_xyz
'x, y, z'
'x+1/2, -y+1/2, -z'
'-x, y+1/2, -z+1/2'
'-x+1/2, -y, z+1/2'

loop_
_atom_site_label
_atom_site_type_symbol
_atom_site_fract_x
_atom_site_fract_y
_atom_site_fract_z
_atom_site_U_iso_or_equiv
_atom_site_adp_type
_atom_site_occupancy
_atom_site_symmetry_multiplicity
_atom_site_calc_flag
_atom_site_refinement_flags
S1 S 0.75475(11) 0.35943(4) 0.98210(2) 0.01394(14) Uani 1 1 d .
O1 O 1.0713(3) 0.36239(13) 1.20282(7) 0.0167(3) Uani 1 1 d .
H1O H 1.1543 0.4117 1.2248 0.025 Uiso 1 1 calc R
O2 O 1.1095(3) 0.46709(12) 1.08264(6) 0.0124(3) Uani 1 1 d .
O3 O 0.5801(3) 0.66571(12) 1.13957(6) 0.0133(3) Uani 1 1 d .
H3O H 0.4378 0.6944 1.1219 0.020 Uiso 1 1 calc R
O4 O 1.0770(3) 0.73364(12) 1.07340(6) 0.0127(3) Uani 1 1 d .
H4O H 0.9801 0.7935 1.0813 0.019 Uiso 1 1 calc R
N1 N 1.2713(4) 0.56972(15) 0.89713(8) 0.0143(4) Uani 1 1 d .
N2 N 1.2049(4) 0.49541(15) 0.79580(8) 0.0166(4) Uani 1 1 d .
N3 N 0.9079(4) 0.34078(15) 0.77336(8) 0.0166(4) Uani 1 1 d .
H3NA H 0.9521 0.3477 0.7348 0.020 Uiso 1 1 calc R
H3NB H 0.7877 0.2862 0.7851 0.020 Uiso 1 1 calc R
C1 C 0.8413(5) 0.41776(18) 1.17174(10) 0.0147(4) Uani 1 1 d .
H1A H 0.7039 0.4493 1.2015 0.018 Uiso 1 1 calc R
H1B H 0.7410 0.3594 1.1464 0.018 Uiso 1 1 calc R
C2 C 0.9496(5) 0.51601(17) 1.13227(9) 0.0120(4) Uani 1 1 d .
H2 H 1.0739 0.5694 1.1566 0.014 Uiso 1 1 calc R
C3 C 0.7209(5) 0.58679(17) 1.10009(9) 0.0118(4) Uani 1 1 d .
H3 H 0.5784 0.5323 1.0817 0.014 Uiso 1 1 calc R
C4 C 0.8960(4) 0.64467(17) 1.04973(9) 0.0114(4) Uani 1 1 d .
H4A H 0.7738 0.6740 1.0159 0.014 Uiso 1 1 calc R
C5 C 1.0865(5) 0.54281(17) 1.03011(9) 0.0118(4) Uani 1 1 d .
H5 H 1.2799 0.5749 1.0211 0.014 Uiso 1 1 calc R
C6 C 0.9906(4) 0.47344(18) 0.97648(10) 0.0122(4) Uani 1 1 d .
C7 C 1.0777(5) 0.48710(17) 0.91740(9) 0.0118(4) Uani 1 1 d .
C8 C 0.9496(5) 0.40386(17) 0.87741(10) 0.0132(4) Uani 1 1 d .
C9 C 0.7679(5) 0.32801(17) 0.90667(9) 0.0146(4) Uani 1 1 d .
H9 H 0.6645 0.2668 0.8876 0.018 Uiso 1 1 calc R
C10 C 1.3184(5) 0.56665(18) 0.83885(10) 0.0166(4) Uani 1 1 d .
H10 H 1.4520 0.6225 0.8244 0.020 Uiso 1 1 calc R
C11 C 1.0223(5) 0.41253(17) 0.81371(10) 0.0136(4) Uani 1 1 d .

loop_
_atom_site_aniso_label
_atom_site_aniso_U_11
_atom_site_aniso_U_22
_atom_site_aniso_U_33
_atom_site_aniso_U_23
_atom_site_aniso_U_13
_atom_site_aniso_U_12
S1 0.0176(2) 0.0133(2) 0.0109(2) -0.00011(16) 0.0016(2) -0.0043(2)
O1 0.0243(7) 0.0120(6) 0.0140(7) -0.0001(6) -0.0066(6) 0.0017(6)
O2 0.0150(7) 0.0119(7) 0.0104(7) 0.0015(5) 0.0006(6) 0.0033(6)
O3 0.0136(7) 0.0156(7) 0.0108(7) 0.0003(5) 0.0007(6) 0.0040(6)
O4 0.0152(7) 0.0096(6) 0.0133(7) -0.0016(5) 0.0014(6) 0.0008(6)
N1 0.0182(9) 0.0122(8) 0.0124(8) -0.0008(6) 0.0005(8) -0.0024(8)
N2 0.0230(10) 0.0153(8) 0.0115(8) -0.0004(6) -0.0005(8) -0.0035(8)
N3 0.0246(9) 0.0145(8) 0.0105(8) -0.0005(7) 0.0008(7) -0.0056(8)
C1 0.0182(10) 0.0129(10) 0.0131(10) 0.0013(8) 0.0006(8) 0.0019(8)
C2 0.0127(9) 0.0115(9) 0.0118(9) -0.0016(7) 0.0014(8) 0.0021(8)
C3 0.0139(10) 0.0108(9) 0.0106(9) -0.0004(7) -0.0004(8) 0.0014(8)
C4 0.0122(9) 0.0116(9) 0.0104(9) 0.0002(8) -0.0008(8) 0.0010(8)
C5 0.0140(10) 0.0103(9) 0.0112(10) 0.0004(7) 0.0003(8) 0.0014(8)
C6 0.0113(10) 0.0116(9) 0.0135(10) -0.0001(8) -0.0007(8) 0.0022(7)
C7 0.0123(9) 0.0094(9) 0.0136(10) -0.0004(7) -0.0006(8) 0.0024(8)
C8 0.0149(10) 0.0114(9) 0.0133(10) -0.0010(7) -0.0020(8) 0.0016(8)
C9 0.0179(10) 0.0132(9) 0.0128(9) -0.0010(7) -0.0012(9) -0.0014(9)
C10 0.0228(11) 0.0134(9) 0.0137(10) 0.0010(8) 0.0023(8) -0.0032(8)
C11 0.0182(11) 0.0098(9) 0.0127(10) -0.0002(7) 0.0001(8) 0.0030(8)

loop_
_atom_type_symbol
_atom_type_description
_atom_type_scat_dispersion_real
_atom_type_scat_dispersion_imag
_atom_type_scat_source
C C 0.0181 0.0091 'International Tables Vol C Tables 4.2.6.8 and 6.1.1.4'
H H 0.0000 0.0000 'International Tables Vol C Tables 4.2.6.8 and 6.1.1.4'
N N 0.0311 0.0180 'International Tables Vol C Tables 4.2.6.8 and 6.1.1.4'
O O 0.0492 0.0322 'International Tables Vol C Tables 4.2.6.8 and 6.1.1.4'
S S 0.3331 0.5567 'International Tables Vol C Tables 4.2.6.8 and 6.1.1.4'

loop_
_geom_angle_atom_site_label_1
_geom_angle_atom_site_label_2
_geom_angle_atom_site_label_3
_geom_angle
C9 S1 C6 93.76(11)
C1 O1 H1O 109.5
C2 O2 C5 109.80(14)
C3 O3 H3O 109.5
C4 O4 H4O 109.5
C10 N1 C7 114.32(19)
C11 N2 C10 117.88(18)
C11 N3 H3NA 120.0
C11 N3 H3NB 120.0
H3NA N3 H3NB 120.0
O1 C1 C2 110.61(17)
O1 C1 H1A 109.5
C2 C1 H1A 109.5
O1 C1 H1B 109.5
C2 C1 H1B 109.5
H1A C1 H1B 108.1
O2 C2 C1 109.10(16)
O2 C2 C3 102.60(15)
C1 C2 C3 115.28(18)
O2 C2 H2 109.9
C1 C2 H2 109.9
C3 C2 H2 109.9
O3 C3 C2 112.30(16)
O3 C3 C4 115.01(16)
C2 C3 C4 100.92(17)
O3 C3 H3 109.4
C2 C3 H3 109.4
C4 C3 H3 109.4
O4 C4 C5 107.28(16)
O4 C4 C3 111.17(15)
C5 C4 C3 101.05(16)
O4 C4 H4A 112.2
C5 C4 H4A 112.2
C3 C4 H4A 112.2
O2 C5 C6 109.94(16)
O2 C5 C4 105.65(15)
C6 C5 C4 116.83(17)
O2 C5 H5 108.0
C6 C5 H5 108.0
C4 C5 H5 108.0
C7 C6 C5 127.03(19)
C7 C6 S1 110.29(16)
C5 C6 S1 122.66(16)
C6 C7 N1 125.38(18)
C6 C7 C8 112.68(19)
N1 C7 C8 121.94(19)
C9 C8 C7 112.86(18)
C9 C8 C11 130.1(2)
C7 C8 C11 117.04(19)
C8 C9 S1 110.42(16)
C8 C9 H9 124.8
S1 C9 H9 124.8
N1 C10 N2 129.7(2)
N1 C10 H10 115.2
N2 C10 H10 115.2
N3 C11 N2 119.9(2)
N3 C11 C8 121.0(2)
N2 C11 C8 119.09(19)

loop_
_geom_bond_atom_site_label_1
_geom_bond_atom_site_label_2
_geom_bond_distance
S1 C9 1.706(2)
S1 C6 1.714(2)
O1 C1 1.428(3)
O1 H1O 0.8400
O2 C2 1.442(2)
O2 C5 1.451(2)
O3 C3 1.418(2)
O3 H3O 0.8400
O4 C4 1.424(3)
O4 H4O 0.8400
N1 C10 1.307(3)
N1 C7 1.385(3)
N2 C11 1.337(3)
N2 C10 1.360(3)
N3 C11 1.325(3)
N3 H3NA 0.8800
N3 H3NB 0.8800
C1 C2 1.509(3)
C1 H1A 0.9900
C1 H1B 0.9900
C2 C3 1.521(3)
C2 H2 1.0000
C3 C4 1.533(3)
C3 H3 1.0000
C4 C5 1.530(3)
C4 H4A 1.0000
C5 C6 1.495(3)
C5 H5 1.0000
C6 C7 1.377(3)
C7 C8 1.431(3)
C8 C9 1.377(3)
C8 C11 1.452(3)
C9 H9 0.9500
C10 H10 0.9500

loop_
_geom_hbond_atom_site_label_D
_geom_hbond_atom_site_label_H
_geom_hbond_atom_site_label_A
_geom_hbond_distance_DH
_geom_hbond_distance_HA
_geom_hbond_distance_DA
_geom_hbond_angle_DHA
_geom_hbond_site_symmetry_A
O1 H1O N2 0.84 2.01 2.822(2) 163.8 4_765
O3 H3O O4 0.84 2.06 2.886(2) 169.5 1_455
O4 H4O N1 0.84 1.90 2.744(2) 177.1 2_467
N3 H3NA O3 0.88 2.12 2.958(2) 159.9 4_664
N3 H3NB O1 0.88 2.00 2.856(2) 165.5 2_457
